data_1569429
loop_
_publ_author_name
'Zhu, Xiaohan'
'Mi, Ruijie'
'Yin, Jie'
'Wang, Fen'
'Li, Xingwei'

_publ_section_title
;
 Rhodium-catalyzed atroposelective access to trisubstituted olefins
 <i>via</i> C-H bond olefination of diverse arenes.
;
_journal_issue 29
_journal_name_full 'Chemical science'
_journal_page_first 7999
_journal_page_last 8005
_journal_paper_doi 10.1039/d3sc02714g
_journal_volume 14
_journal_year 2023
_chemical_absolute_configuration ad
_chemical_formula_moiety 'C34 H33 N O3 S'
_chemical_formula_sum 'C34 H33 N O3 S'
_chemical_formula_weight 535.67
_space_group_crystal_system orthorhombic
_space_group_IT_number 19
_space_group_name_Hall 'P 2ac 2ab'
_space_group_name_H-M_alt 'P 21 21 21'
_atom_sites_solution_hydrogens geom
_atom_sites_solution_primary dual
_audit_creation_date 2022-11-18
_audit_creation_method
;
Olex2 1.5
(compiled 2022.04.07 svn.rca3783a0 for OlexSys, GUI svn.r6498)
;
_audit_update_record
;
2023-02-19 deposited with the CCDC.	2023-07-03 downloaded from the CCDC.
;
_cell_angle_alpha 90
_cell_angle_beta 90
_cell_angle_gamma 90
_cell_formula_units_Z 4
_cell_length_a 9.1729(4)
_cell_length_b 15.6495(7)
_cell_length_c 19.8440(8)
_cell_measurement_reflns_used 9891
_cell_measurement_temperature 200.00
_cell_measurement_theta_max 68.204
_cell_measurement_theta_min 3.597
_cell_volume 2848.6(2)
_computing_cell_refinement 'SAINT V8.40A (Bruker, 2019)'
_computing_data_reduction 'SAINT V8.40A (Bruker, 2019)'
_computing_molecular_graphics 'Olex2 1.5 (Dolomanov et al., 2009)'
_computing_publication_material 'Olex2 1.5 (Dolomanov et al., 2009)'
_computing_structure_refinement 'SHELXL 2019/2 (Sheldrick, 2015)'
_computing_structure_solution 'SHELXT 2018/2 (Sheldrick, 2018)'
_diffrn_ambient_temperature 200.00
_diffrn_measured_fraction_theta_full 1.000
_diffrn_measured_fraction_theta_max 1.000
_diffrn_measurement_device_type 'Bruker APEX-II CCD'
_diffrn_measurement_method '\f and \w scans'
_diffrn_radiation_type CuK\a
_diffrn_radiation_wavelength 1.54178
_diffrn_reflns_av_R_equivalents 0.0538
_diffrn_reflns_av_unetI/netI 0.0255
_diffrn_reflns_Laue_measured_fraction_full 1.000
_diffrn_reflns_Laue_measured_fraction_max 1.000
_diffrn_reflns_limit_h_max 11
_diffrn_reflns_limit_h_min -10
_diffrn_reflns_limit_k_max 18
_diffrn_reflns_limit_k_min -18
_diffrn_reflns_limit_l_max 23
_diffrn_reflns_limit_l_min -23
_diffrn_reflns_number 44830
_diffrn_reflns_point_group_measured_fraction_full 1.000
_diffrn_reflns_point_group_measured_fraction_max 1.000
_diffrn_reflns_theta_full 67.679
_diffrn_reflns_theta_max 68.202
_diffrn_reflns_theta_min 3.597
_diffrn_source_current 50.0
_diffrn_source_power 2.5
_diffrn_source_voltage 50.0
_diffrn_standards_number 0
_exptl_absorpt_coefficient_mu 1.282
_exptl_absorpt_correction_T_max 0.7531
_exptl_absorpt_correction_T_min 0.6768
_exptl_absorpt_correction_type multi-scan
_exptl_absorpt_process_details
;
SADABS-2016/2 (Bruker,2016/2) was used for absorption correction.
wR2(int) was 0.0945 before and 0.0776 after correction.
The Ratio of minimum to maximum transmission is 0.8987.
The \l/2 correction factor is Not present.
;
_exptl_crystal_colour 'clear light colourless'
_exptl_crystal_colour_lustre clear
_exptl_crystal_colour_modifier light
_exptl_crystal_colour_primary colourless
_exptl_crystal_density_diffrn 1.249
_exptl_crystal_description block
_exptl_crystal_F_000 1136
_exptl_crystal_size_max 0.4
_exptl_crystal_size_mid 0.3
_exptl_crystal_size_min 0.1
_refine_diff_density_max 0.527
_refine_diff_density_min -0.183
_refine_diff_density_rms 0.051
_refine_ls_abs_structure_details
;
 Flack x determined using 2104 quotients [(I+)-(I-)]/[(I+)+(I-)]
 (Parsons, Flack and Wagner, Acta Cryst. B69 (2013) 249-259).
;
_refine_ls_abs_structure_Flack 0.038(6)
_refine_ls_extinction_method none
_refine_ls_goodness_of_fit_ref 1.051
_refine_ls_hydrogen_treatment constr
_refine_ls_matrix_type full
_refine_ls_number_parameters 358
_refine_ls_number_reflns 5193
_refine_ls_number_restraints 0
_refine_ls_restrained_S_all 1.051
_refine_ls_R_factor_all 0.0436
_refine_ls_R_factor_gt 0.0424
_refine_ls_shift/su_max 0.000
_refine_ls_shift/su_mean 0.000
_refine_ls_structure_factor_coef Fsqd
_refine_ls_weighting_details 'w=1/[\s^2^(Fo^2^)+(0.0787P)^2^+0.7543P] where P=(Fo^2^+2Fc^2^)/3'
_refine_ls_weighting_scheme calc
_refine_ls_wR_factor_gt 0.1180
_refine_ls_wR_factor_ref 0.1191
_reflns_Friedel_coverage 0.763
_reflns_Friedel_fraction_full 1.000
_reflns_Friedel_fraction_max 1.000
_reflns_number_gt 5013
_reflns_number_total 5193
_reflns_threshold_expression 'I > 2\s(I)'
_cod_data_source_file d3sc02714g2.cif
_cod_data_source_block s_CCDC1
_cod_depositor_comments 'Adding full bibliography for 1569428--1569430.cif.'
_cod_database_code 1569429
_shelx_shelxl_version_number 2019/2
_shelx_space_group_comment
;
The symmetry employed for this shelxl refinement is uniquely defined
by the following loop, which should always be used as a source of
symmetry information in preference to the above space-group names.
They are only intended as comments.
;
_shelx_estimated_absorpt_t_max 0.882
_shelx_estimated_absorpt_t_min 0.628
_olex2_refinement_description
;
1. Fixed Uiso
 At 1.2 times of:
  All C(H) groups
 At 1.5 times of:
  All C(H,H,H) groups, All O(H) groups
2.a Aromatic/amide H refined with riding coordinates:
 C10(H10), C18(H18), C20(H20), C26(H26), C28(H28), C30(H30), C32(H32),
 C34(H34), C17(H17), C9(H9), C21(H21), C11(H11), C23(H23), C3(H3), C25(H25),
 C13(H13), C27(H27)
2.b Idealised Me refined as rotating group:
 C29(H29A,H29B,H29C), C15(H15A,H15B,H15C), C31(H31A,H31B,H31C), C2(H2A,H2B,
 H2C), C33(H33A,H33B,H33C)
2.c Idealised tetrahedral OH refined as rotating group:
 O2(H2)
;
_olex2_submission_special_instructions 'No special instructions were received'

loop_
_space_group_symop_operation_xyz
'x, y, z'
'-x+1/2, -y, z+1/2'
'-x, y+1/2, -z+1/2'
'x+1/2, -y+1/2, -z'

loop_
_atom_site_label
_atom_site_type_symbol
_atom_site_fract_x
_atom_site_fract_y
_atom_site_fract_z
_atom_site_U_iso_or_equiv
_atom_site_adp_type
_atom_site_occupancy
_atom_site_site_symmetry_order
_atom_site_calc_flag
_atom_site_refinement_flags_posn
_atom_site_refinement_flags_adp
_atom_site_refinement_flags_occupancy
_atom_site_disorder_assembly
_atom_site_disorder_group
S1 S 0.72078(8) 0.45269(5) 0.74509(3) 0.03369(19) Uani 1 1 d . . . . .
O1 O 0.8233(2) 0.51982(15) 0.73230(12) 0.0431(5) Uani 1 1 d . . . . .
O3 O 0.6807(3) 0.43418(17) 0.81413(10) 0.0458(6) Uani 1 1 d . . . . .
O2 O 0.7277(3) 0.51692(14) 0.44439(10) 0.0449(6) Uani 1 1 d . . . . .
H2 H 0.741073 0.536145 0.405355 0.067 Uiso 1 1 calc R U . . .
N1 N 0.5394(3) 0.50261(15) 0.63906(11) 0.0283(5) Uani 1 1 d . . . . .
C1 C 0.7533(3) 0.57993(19) 0.49043(13) 0.0333(6) Uani 1 1 d . . . . .
C4 C 0.7063(3) 0.56801(17) 0.55786(13) 0.0275(5) Uani 1 1 d . . . . .
C6 C 0.6347(3) 0.48910(18) 0.58212(13) 0.0281(6) Uani 1 1 d . . . . .
C8 C 0.7958(3) 0.71322(19) 0.58502(14) 0.0330(6) Uani 1 1 d . . . . .
C10 C 0.7284(3) 0.63663(18) 0.60253(13) 0.0308(6) Uani 1 1 d . . . . .
H10 H 0.695225 0.630292 0.647603 0.037 Uiso 1 1 calc R U . . .
C12 C 0.3234(3) 0.52109(19) 0.69327(15) 0.0349(6) Uani 1 1 d . . . . .
C14 C 0.5553(3) 0.47847(19) 0.70588(13) 0.0304(6) Uani 1 1 d . . . . .
C16 C 0.7868(3) 0.3580(2) 0.70870(14) 0.0363(6) Uani 1 1 d . . . . .
C18 C 0.8187(4) 0.6563(2) 0.47195(15) 0.0395(7) Uani 1 1 d . . . . .
H18 H 0.848754 0.664167 0.426559 0.047 Uiso 1 1 calc R U . . .
C20 C 0.8412(4) 0.7212(2) 0.51791(16) 0.0402(7) Uani 1 1 d . . . . .
H20 H 0.888231 0.772231 0.503769 0.048 Uiso 1 1 calc R U . . .
C22 C 0.3968(3) 0.52994(18) 0.63111(15) 0.0309(6) Uani 1 1 d . . . . .
C24 C 0.5700(4) 0.3299(2) 0.57023(14) 0.0369(7) Uani 1 1 d . . . . .
C26 C 0.4270(3) 0.4888(2) 0.74004(14) 0.0368(6) Uani 1 1 d . . . . .
H26 H 0.410348 0.476710 0.786316 0.044 Uiso 1 1 calc R U . . .
C28 C 0.7205(4) 0.2812(2) 0.72328(16) 0.0425(7) Uani 1 1 d . . . . .
H28 H 0.638488 0.279350 0.752470 0.051 Uiso 1 1 calc R U . . .
C30 C 0.3291(4) 0.5608(2) 0.57361(16) 0.0395(7) Uani 1 1 d . . . . .
H30 H 0.380253 0.566482 0.532233 0.047 Uiso 1 1 calc R U . . .
C32 C 0.9070(4) 0.3622(2) 0.66620(17) 0.0436(7) Uani 1 1 d . . . . .
H32 H 0.950730 0.415434 0.655367 0.052 Uiso 1 1 calc R U . . .
C34 C 0.6234(5) 0.2569(2) 0.53893(17) 0.0462(8) Uani 1 1 d . . . . .
H34 H 0.704930 0.262053 0.509705 0.055 Uiso 1 1 calc R U . . .
C17 C 0.1750(3) 0.5406(2) 0.69651(18) 0.0432(7) Uani 1 1 d . . . . .
H17 H 0.121688 0.532362 0.737030 0.052 Uiso 1 1 calc R U . . .
C9 C 0.6449(3) 0.41139(19) 0.55447(14) 0.0329(6) Uani 1 1 d . . . . .
H9 H 0.712205 0.407789 0.518206 0.039 Uiso 1 1 calc R U . . .
C19 C 0.8197(4) 0.7861(2) 0.63538(16) 0.0421(7) Uani 1 1 d . . . . .
C5 C 0.8987(5) 0.2086(2) 0.65381(19) 0.0526(9) Uani 1 1 d . . . . .
C21 C 0.1078(4) 0.5721(2) 0.6398(2) 0.0475(8) Uani 1 1 d . . . . .
H21 H 0.007406 0.586939 0.641723 0.057 Uiso 1 1 calc R U . . .
C11 C 0.4478(4) 0.3210(2) 0.61245(16) 0.0406(7) Uani 1 1 d . . . . .
H11 H 0.407253 0.369692 0.633965 0.049 Uiso 1 1 calc R U . . .
C23 C 0.7742(5) 0.2070(2) 0.69514(19) 0.0534(9) Uani 1 1 d . . . . .
H23 H 0.726640 0.154164 0.703787 0.064 Uiso 1 1 calc R U . . .
C3 C 0.1844(4) 0.5829(2) 0.5791(2) 0.0485(8) Uani 1 1 d . . . . .
H3 H 0.135262 0.605875 0.541085 0.058 Uiso 1 1 calc R U . . .
C25 C 0.9611(4) 0.2866(3) 0.64010(19) 0.0505(8) Uani 1 1 d . . . . .
H25 H 1.044410 0.288677 0.611687 0.061 Uiso 1 1 calc R U . . .
C13 C 0.4431(5) 0.1702(2) 0.59190(19) 0.0526(9) Uani 1 1 d . . . . .
H13 H 0.399885 0.116081 0.600365 0.063 Uiso 1 1 calc R U . . .
C27 C 0.3870(4) 0.2415(2) 0.62260(19) 0.0479(8) Uani 1 1 d . . . . .
H27 H 0.304771 0.236034 0.651382 0.057 Uiso 1 1 calc R U . . .
C7 C 0.5614(5) 0.1756(2) 0.54881(19) 0.0522(9) Uani 1 1 d . . . . .
C29 C 0.6197(7) 0.0982(3) 0.5138(3) 0.0759(14) Uani 1 1 d . . . . .
H29A H 0.547882 0.077692 0.480970 0.114 Uiso 1 1 calc R U . . .
H29B H 0.639009 0.053238 0.546981 0.114 Uiso 1 1 calc R U . . .
H29C H 0.710411 0.112888 0.490400 0.114 Uiso 1 1 calc R U . . .
C15 C 0.7414(6) 0.8664(3) 0.6108(2) 0.0674(12) Uani 1 1 d . . . . .
H15A H 0.780691 0.883300 0.566862 0.101 Uiso 1 1 calc R U . . .
H15B H 0.756418 0.912771 0.643267 0.101 Uiso 1 1 calc R U . . .
H15C H 0.636893 0.854633 0.606538 0.101 Uiso 1 1 calc R U . . .
C31 C 0.9602(7) 0.1270(3) 0.6251(3) 0.0815(15) Uani 1 1 d . . . . .
H31A H 1.052309 0.113368 0.647641 0.122 Uiso 1 1 calc R U . . .
H31B H 0.977498 0.134205 0.576664 0.122 Uiso 1 1 calc R U . . .
H31C H 0.890634 0.080300 0.632200 0.122 Uiso 1 1 calc R U . . .
C2 C 0.7744(9) 0.7643(3) 0.7051(2) 0.0886(19) Uani 1 1 d . . . . .
H2A H 0.669808 0.751603 0.705747 0.133 Uiso 1 1 calc R U . . .
H2B H 0.794657 0.812647 0.734997 0.133 Uiso 1 1 calc R U . . .
H2C H 0.828922 0.714074 0.720514 0.133 Uiso 1 1 calc R U . . .
C33 C 0.9837(6) 0.8096(4) 0.6372(3) 0.0852(16) Uani 1 1 d . . . . .
H33A H 1.039792 0.760761 0.654064 0.128 Uiso 1 1 calc R U . . .
H33B H 0.998348 0.858720 0.667052 0.128 Uiso 1 1 calc R U . . .
H33C H 1.016683 0.824084 0.591648 0.128 Uiso 1 1 calc R U . . .

loop_
_atom_site_aniso_label
_atom_site_aniso_U_11
_atom_site_aniso_U_22
_atom_site_aniso_U_33
_atom_site_aniso_U_23
_atom_site_aniso_U_13
_atom_site_aniso_U_12
S1 0.0324(3) 0.0473(4) 0.0214(3) 0.0033(3) -0.0047(3) -0.0011(3)
O1 0.0339(11) 0.0527(13) 0.0428(12) 0.0021(10) -0.0067(9) -0.0054(10)
O3 0.0491(13) 0.0688(15) 0.0196(9) 0.0048(9) -0.0047(9) 0.0004(11)
O2 0.0739(16) 0.0410(11) 0.0199(9) -0.0006(8) 0.0073(11) -0.0061(11)
N1 0.0265(11) 0.0371(12) 0.0213(10) 0.0023(9) 0.0022(9) -0.0002(10)
C1 0.0405(17) 0.0394(14) 0.0200(12) 0.0007(11) 0.0021(11) 0.0032(13)
C4 0.0255(13) 0.0357(14) 0.0214(12) 0.0036(10) 0.0008(10) 0.0030(11)
C6 0.0285(13) 0.0382(14) 0.0177(11) 0.0032(10) -0.0005(10) 0.0023(11)
C8 0.0357(15) 0.0357(14) 0.0277(14) 0.0012(11) -0.0002(12) 0.0007(13)
C10 0.0340(14) 0.0374(14) 0.0211(12) 0.0011(10) 0.0014(11) 0.0032(12)
C12 0.0310(14) 0.0394(15) 0.0343(15) -0.0014(12) 0.0034(12) -0.0031(12)
C14 0.0290(13) 0.0415(15) 0.0208(12) 0.0019(11) -0.0016(10) 0.0005(11)
C16 0.0327(14) 0.0503(17) 0.0259(13) 0.0079(12) -0.0043(12) 0.0022(13)
C18 0.0484(19) 0.0439(16) 0.0260(14) 0.0034(12) 0.0097(13) -0.0026(15)
C20 0.0486(18) 0.0385(16) 0.0336(15) 0.0049(12) 0.0079(14) -0.0056(14)
C22 0.0266(13) 0.0342(14) 0.0319(14) 0.0005(11) -0.0007(11) -0.0006(12)
C24 0.0461(17) 0.0391(15) 0.0255(13) 0.0000(11) -0.0062(12) 0.0009(14)
C26 0.0340(14) 0.0526(17) 0.0237(13) 0.0018(12) 0.0048(11) -0.0039(13)
C28 0.0433(16) 0.0477(17) 0.0365(15) 0.0120(13) 0.0016(14) 0.0036(15)
C30 0.0361(15) 0.0467(17) 0.0356(15) 0.0080(13) -0.0047(13) 0.0023(14)
C32 0.0387(17) 0.0514(18) 0.0408(17) 0.0062(14) 0.0018(14) 0.0003(15)
C34 0.064(2) 0.0428(17) 0.0318(15) -0.0015(13) -0.0001(16) -0.0008(17)
C17 0.0297(15) 0.0536(18) 0.0462(17) -0.0078(15) 0.0047(13) -0.0035(14)
C9 0.0376(15) 0.0388(15) 0.0222(12) 0.0037(11) 0.0008(11) 0.0010(13)
C19 0.055(2) 0.0390(15) 0.0328(15) -0.0024(12) -0.0043(14) -0.0024(15)
C5 0.065(2) 0.0490(19) 0.0434(19) 0.0054(15) -0.0014(17) 0.0157(18)
C21 0.0284(15) 0.0488(18) 0.065(2) -0.0030(16) -0.0010(15) 0.0016(14)
C11 0.0441(17) 0.0439(16) 0.0337(15) -0.0006(13) -0.0026(13) -0.0060(14)
C23 0.065(2) 0.0463(18) 0.0489(19) 0.0126(15) -0.0030(18) -0.0011(18)
C3 0.0388(17) 0.0530(19) 0.054(2) 0.0075(16) -0.0123(15) 0.0053(15)
C25 0.0473(19) 0.062(2) 0.0428(18) 0.0024(16) 0.0044(16) 0.0098(17)
C13 0.063(2) 0.0475(19) 0.047(2) 0.0052(16) -0.0037(18) -0.0133(18)
C27 0.0485(19) 0.0521(19) 0.0430(18) 0.0013(15) -0.0032(16) -0.0125(17)
C7 0.071(3) 0.0424(17) 0.0427(18) -0.0049(15) -0.0071(18) 0.0034(18)
C29 0.106(4) 0.046(2) 0.075(3) -0.008(2) 0.011(3) 0.002(2)
C15 0.098(4) 0.050(2) 0.054(2) -0.0079(17) 0.002(2) 0.014(2)
C31 0.115(4) 0.060(3) 0.069(3) 0.000(2) 0.008(3) 0.028(3)
C2 0.168(6) 0.060(2) 0.038(2) -0.0095(17) 0.006(3) -0.031(3)
C33 0.065(3) 0.087(3) 0.104(4) -0.031(3) -0.013(3) -0.015(3)

loop_
_atom_type_symbol
_atom_type_description
_atom_type_scat_dispersion_real
_atom_type_scat_dispersion_imag
_atom_type_scat_source
C C 0.0181 0.0091 'International Tables Vol C Tables 4.2.6.8 and 6.1.1.4'
H H 0.0000 0.0000 'International Tables Vol C Tables 4.2.6.8 and 6.1.1.4'
N N 0.0311 0.0180 'International Tables Vol C Tables 4.2.6.8 and 6.1.1.4'
O O 0.0492 0.0322 'International Tables Vol C Tables 4.2.6.8 and 6.1.1.4'
S S 0.3331 0.5567 'International Tables Vol C Tables 4.2.6.8 and 6.1.1.4'

loop_
_geom_angle_atom_site_label_1
_geom_angle_atom_site_label_2
_geom_angle_atom_site_label_3
_geom_angle
_geom_angle_site_symmetry_1
_geom_angle_site_symmetry_3
_geom_angle_publ_flag
O1 S1 O3 118.75(14) . . ?
O1 S1 C14 108.73(13) . . ?
O1 S1 C16 108.63(15) . . ?
O3 S1 C14 104.26(13) . . ?
O3 S1 C16 107.93(15) . . ?
C14 S1 C16 108.06(14) . . ?
C1 O2 H2 109.5 . . ?
C14 N1 C6 130.2(2) . . ?
C22 N1 C6 121.9(2) . . ?
C22 N1 C14 107.0(2) . . ?
O2 C1 C4 119.0(3) . . ?
O2 C1 C18 121.4(2) . . ?
C18 C1 C4 119.6(3) . . ?
C1 C4 C6 123.5(2) . . ?
C10 C4 C1 116.8(3) . . ?
C10 C4 C6 119.7(2) . . ?
N1 C6 C4 113.7(2) . . ?
C9 C6 N1 119.8(3) . . ?
C9 C6 C4 126.5(2) . . ?
C10 C8 C20 116.5(3) . . ?
C10 C8 C19 122.8(3) . . ?
C20 C8 C19 120.7(3) . . ?
C4 C10 H10 117.9 . . ?
C8 C10 C4 124.3(3) . . ?
C8 C10 H10 117.9 . . ?
C22 C12 C26 106.7(3) . . ?
C17 C12 C22 118.9(3) . . ?
C17 C12 C26 134.4(3) . . ?
N1 C14 S1 125.3(2) . . ?
C26 C14 S1 123.5(2) . . ?
C26 C14 N1 110.6(2) . . ?
C28 C16 S1 119.9(2) . . ?
C28 C16 C32 121.2(3) . . ?
C32 C16 S1 118.9(3) . . ?
C1 C18 H18 119.2 . . ?
C20 C18 C1 121.6(3) . . ?
C20 C18 H18 119.2 . . ?
C8 C20 H20 119.4 . . ?
C18 C20 C8 121.2(3) . . ?
C18 C20 H20 119.4 . . ?
N1 C22 C12 108.7(2) . . ?
N1 C22 C30 128.6(3) . . ?
C30 C22 C12 122.7(3) . . ?
C34 C24 C9 116.8(3) . . ?
C34 C24 C11 117.7(3) . . ?
C11 C24 C9 125.5(3) . . ?
C12 C26 H26 126.5 . . ?
C14 C26 C12 107.1(3) . . ?
C14 C26 H26 126.5 . . ?
C16 C28 H28 120.3 . . ?
C16 C28 C23 119.5(3) . . ?
C23 C28 H28 120.3 . . ?
C22 C30 H30 121.5 . . ?
C3 C30 C22 117.0(3) . . ?
C3 C30 H30 121.5 . . ?
C16 C32 H32 120.9 . . ?
C25 C32 C16 118.2(3) . . ?
C25 C32 H32 120.9 . . ?
C24 C34 H34 118.7 . . ?
C24 C34 C7 122.6(3) . . ?
C7 C34 H34 118.7 . . ?
C12 C17 H17 120.7 . . ?
C21 C17 C12 118.6(3) . . ?
C21 C17 H17 120.7 . . ?
C6 C9 C24 131.6(3) . . ?
C6 C9 H9 114.2 . . ?
C24 C9 H9 114.2 . . ?
C8 C19 C33 109.3(3) . . ?
C15 C19 C8 109.7(3) . . ?
C15 C19 C33 105.6(4) . . ?
C2 C19 C8 113.3(3) . . ?
C2 C19 C15 110.8(4) . . ?
C2 C19 C33 107.7(4) . . ?
C23 C5 C31 120.5(4) . . ?
C25 C5 C23 118.0(3) . . ?
C25 C5 C31 121.4(4) . . ?
C17 C21 H21 119.3 . . ?
C17 C21 C3 121.3(3) . . ?
C3 C21 H21 119.3 . . ?
C24 C11 H11 120.0 . . ?
C27 C11 C24 120.0(3) . . ?
C27 C11 H11 120.0 . . ?
C28 C23 C5 120.7(3) . . ?
C28 C23 H23 119.7 . . ?
C5 C23 H23 119.7 . . ?
C30 C3 C21 121.4(3) . . ?
C30 C3 H3 119.3 . . ?
C21 C3 H3 119.3 . . ?
C32 C25 H25 118.8 . . ?
C5 C25 C32 122.3(4) . . ?
C5 C25 H25 118.8 . . ?
C27 C13 H13 119.4 . . ?
C27 C13 C7 121.2(3) . . ?
C7 C13 H13 119.4 . . ?
C11 C27 H27 119.4 . . ?
C13 C27 C11 121.2(3) . . ?
C13 C27 H27 119.4 . . ?
C34 C7 C29 121.5(4) . . ?
C13 C7 C34 117.3(3) . . ?
C13 C7 C29 121.2(4) . . ?
C7 C29 H29A 109.5 . . ?
C7 C29 H29B 109.5 . . ?
C7 C29 H29C 109.5 . . ?
H29A C29 H29B 109.5 . . ?
H29A C29 H29C 109.5 . . ?
H29B C29 H29C 109.5 . . ?
C19 C15 H15A 109.5 . . ?
C19 C15 H15B 109.5 . . ?
C19 C15 H15C 109.5 . . ?
H15A C15 H15B 109.5 . . ?
H15A C15 H15C 109.5 . . ?
H15B C15 H15C 109.5 . . ?
C5 C31 H31A 109.5 . . ?
C5 C31 H31B 109.5 . . ?
C5 C31 H31C 109.5 . . ?
H31A C31 H31B 109.5 . . ?
H31A C31 H31C 109.5 . . ?
H31B C31 H31C 109.5 . . ?
C19 C2 H2A 109.5 . . ?
C19 C2 H2B 109.5 . . ?
C19 C2 H2C 109.5 . . ?
H2A C2 H2B 109.5 . . ?
H2A C2 H2C 109.5 . . ?
H2B C2 H2C 109.5 . . ?
C19 C33 H33A 109.5 . . ?
C19 C33 H33B 109.5 . . ?
C19 C33 H33C 109.5 . . ?
H33A C33 H33B 109.5 . . ?
H33A C33 H33C 109.5 . . ?
H33B C33 H33C 109.5 . . ?

loop_
_geom_bond_atom_site_label_1
_geom_bond_atom_site_label_2
_geom_bond_distance
_geom_bond_site_symmetry_2
_geom_bond_publ_flag
S1 O1 1.433(2) . ?
S1 O3 1.448(2) . ?
S1 C14 1.753(3) . ?
S1 C16 1.756(3) . ?
O2 H2 0.8400 . ?
O2 C1 1.365(4) . ?
N1 C6 1.444(3) . ?
N1 C14 1.386(3) . ?
N1 C22 1.385(4) . ?
C1 C4 1.418(4) . ?
C1 C18 1.387(4) . ?
C4 C6 1.479(4) . ?
C4 C10 1.407(4) . ?
C6 C9 1.338(4) . ?
C8 C10 1.393(4) . ?
C8 C20 1.401(4) . ?
C8 C19 1.533(4) . ?
C10 H10 0.9500 . ?
C12 C22 1.412(4) . ?
C12 C26 1.421(4) . ?
C12 C17 1.397(5) . ?
C14 C26 1.367(4) . ?
C16 C28 1.378(5) . ?
C16 C32 1.390(5) . ?
C18 H18 0.9500 . ?
C18 C20 1.381(5) . ?
C20 H20 0.9500 . ?
C22 C30 1.386(4) . ?
C24 C34 1.390(5) . ?
C24 C9 1.482(4) . ?
C24 C11 1.406(5) . ?
C26 H26 0.9500 . ?
C28 H28 0.9500 . ?
C28 C23 1.380(5) . ?
C30 H30 0.9500 . ?
C30 C3 1.376(5) . ?
C32 H32 0.9500 . ?
C32 C25 1.383(5) . ?
C34 H34 0.9500 . ?
C34 C7 1.407(5) . ?
C17 H17 0.9500 . ?
C17 C21 1.374(5) . ?
C9 H9 0.9500 . ?
C19 C15 1.527(5) . ?
C19 C2 1.484(5) . ?
C19 C33 1.549(6) . ?
C5 C23 1.406(6) . ?
C5 C25 1.375(6) . ?
C5 C31 1.509(6) . ?
C21 H21 0.9500 . ?
C21 C3 1.405(6) . ?
C11 H11 0.9500 . ?
C11 C27 1.377(5) . ?
C23 H23 0.9500 . ?
C3 H3 0.9500 . ?
C25 H25 0.9500 . ?
C13 H13 0.9500 . ?
C13 C27 1.372(6) . ?
C13 C7 1.384(6) . ?
C27 H27 0.9500 . ?
C7 C29 1.496(6) . ?
C29 H29A 0.9800 . ?
C29 H29B 0.9800 . ?
C29 H29C 0.9800 . ?
C15 H15A 0.9800 . ?
C15 H15B 0.9800 . ?
C15 H15C 0.9800 . ?
C31 H31A 0.9800 . ?
C31 H31B 0.9800 . ?
C31 H31C 0.9800 . ?
C2 H2A 0.9800 . ?
C2 H2B 0.9800 . ?
C2 H2C 0.9800 . ?
C33 H33A 0.9800 . ?
C33 H33B 0.9800 . ?
C33 H33C 0.9800 . ?

loop_
_geom_torsion_atom_site_label_1
_geom_torsion_atom_site_label_2
_geom_torsion_atom_site_label_3
_geom_torsion_atom_site_label_4
_geom_torsion
_geom_torsion_site_symmetry_1
_geom_torsion_site_symmetry_2
_geom_torsion_site_symmetry_3
_geom_torsion_site_symmetry_4
_geom_torsion_publ_flag
S1 C14 C26 C12 171.7(2) . . . . ?
S1 C16 C28 C23 -179.2(3) . . . . ?
S1 C16 C32 C25 177.5(3) . . . . ?
O1 S1 C14 N1 51.0(3) . . . . ?
O1 S1 C14 C26 -119.5(3) . . . . ?
O1 S1 C16 C28 169.3(2) . . . . ?
O1 S1 C16 C32 -9.8(3) . . . . ?
O3 S1 C14 N1 178.6(3) . . . . ?
O3 S1 C14 C26 8.1(3) . . . . ?
O3 S1 C16 C28 39.3(3) . . . . ?
O3 S1 C16 C32 -139.8(3) . . . . ?
O2 C1 C4 C6 2.2(4) . . . . ?
O2 C1 C4 C10 -176.7(3) . . . . ?
O2 C1 C18 C20 178.1(3) . . . . ?
N1 C6 C9 C24 1.9(5) . . . . ?
N1 C14 C26 C12 0.0(4) . . . . ?
N1 C22 C30 C3 179.2(3) . . . . ?
C1 C4 C6 N1 -153.2(3) . . . . ?
C1 C4 C6 C9 23.1(4) . . . . ?
C1 C4 C10 C8 -1.6(4) . . . . ?
C1 C18 C20 C8 -1.4(5) . . . . ?
C4 C1 C18 C20 0.8(5) . . . . ?
C4 C6 C9 C24 -174.2(3) . . . . ?
C6 N1 C14 S1 20.7(4) . . . . ?
C6 N1 C14 C26 -167.8(3) . . . . ?
C6 N1 C22 C12 168.5(3) . . . . ?
C6 N1 C22 C30 -10.9(5) . . . . ?
C6 C4 C10 C8 179.4(3) . . . . ?
C10 C4 C6 N1 25.7(4) . . . . ?
C10 C4 C6 C9 -158.0(3) . . . . ?
C10 C8 C20 C18 0.4(5) . . . . ?
C10 C8 C19 C15 -120.1(4) . . . . ?
C10 C8 C19 C2 4.4(5) . . . . ?
C10 C8 C19 C33 124.6(4) . . . . ?
C12 C22 C30 C3 -0.2(5) . . . . ?
C12 C17 C21 C3 1.5(5) . . . . ?
C14 S1 C16 C28 -72.9(3) . . . . ?
C14 S1 C16 C32 108.0(3) . . . . ?
C14 N1 C6 C4 -109.5(3) . . . . ?
C14 N1 C6 C9 74.0(4) . . . . ?
C14 N1 C22 C12 -1.1(3) . . . . ?
C14 N1 C22 C30 179.5(3) . . . . ?
C16 S1 C14 N1 -66.7(3) . . . . ?
C16 S1 C14 C26 122.8(3) . . . . ?
C16 C28 C23 C5 2.3(5) . . . . ?
C16 C32 C25 C5 1.2(6) . . . . ?
C18 C1 C4 C6 179.5(3) . . . . ?
C18 C1 C4 C10 0.6(4) . . . . ?
C20 C8 C10 C4 1.1(5) . . . . ?
C20 C8 C19 C15 59.6(4) . . . . ?
C20 C8 C19 C2 -175.9(4) . . . . ?
C20 C8 C19 C33 -55.8(5) . . . . ?
C22 N1 C6 C4 83.6(3) . . . . ?
C22 N1 C6 C9 -93.0(3) . . . . ?
C22 N1 C14 S1 -170.9(2) . . . . ?
C22 N1 C14 C26 0.7(3) . . . . ?
C22 C12 C26 C14 -0.7(4) . . . . ?
C22 C12 C17 C21 -3.4(5) . . . . ?
C22 C30 C3 C21 -1.9(5) . . . . ?
C24 C34 C7 C13 -0.3(6) . . . . ?
C24 C34 C7 C29 179.2(4) . . . . ?
C24 C11 C27 C13 -0.3(5) . . . . ?
C26 C12 C22 N1 1.1(3) . . . . ?
C26 C12 C22 C30 -179.4(3) . . . . ?
C26 C12 C17 C21 179.6(3) . . . . ?
C28 C16 C32 C25 -1.6(5) . . . . ?
C32 C16 C28 C23 -0.1(5) . . . . ?
C34 C24 C9 C6 -169.6(3) . . . . ?
C34 C24 C11 C27 1.2(5) . . . . ?
C17 C12 C22 N1 -176.7(3) . . . . ?
C17 C12 C22 C30 2.8(5) . . . . ?
C17 C12 C26 C14 176.6(4) . . . . ?
C17 C21 C3 C30 1.3(6) . . . . ?
C9 C24 C34 C7 -179.2(3) . . . . ?
C9 C24 C11 C27 179.3(3) . . . . ?
C19 C8 C10 C4 -179.2(3) . . . . ?
C19 C8 C20 C18 -179.3(3) . . . . ?
C11 C24 C34 C7 -1.0(5) . . . . ?
C11 C24 C9 C6 12.3(5) . . . . ?
C23 C5 C25 C32 0.9(6) . . . . ?
C25 C5 C23 C28 -2.7(6) . . . . ?
C27 C13 C7 C34 1.2(6) . . . . ?
C27 C13 C7 C29 -178.2(4) . . . . ?
C7 C13 C27 C11 -1.0(6) . . . . ?
C31 C5 C23 C28 177.9(4) . . . . ?
C31 C5 C25 C32 -179.7(4) . . . . ?
